data_4118298
loop_
_publ_author_name
'Sven O. Sylvester'
'Jacqueline M. Cole'
'Paul G. Waddell'

_publ_section_title
;
 Photoconversion Bonding Mechanism in Ruthenium Sulfur Dioxide Linkage
 Photoisomers Revealed by in Situ Diffraction
;
_journal_name_full 'Journal of the American Chemical Society'
_journal_page_first 11860
_journal_page_last 11863
_journal_paper_doi 10.1021/ja303943q
_journal_volume 134
_journal_year 2012
_chemical_formula_moiety 'C5 H19 Cl2 N5 O3 Ru1 S1'
_chemical_formula_sum 'C5 H19 Cl2 N5 O3 Ru S'
_chemical_formula_weight 401.28
_chemical_name_systematic
;
 ?
;
_space_group_IT_number 62
_symmetry_cell_setting orthorhombic
_symmetry_space_group_name_Hall '-P 2n 2ac'
_symmetry_space_group_name_H-M 'P c m n'
_atom_sites_solution_hydrogens geom
_atom_sites_solution_primary direct
_atom_sites_solution_secondary difmap
_audit_creation_date 2012-04-22T14:36:24-00:00
_audit_creation_method 'WinGX routine CIF_UPDATE'
_cell_angle_alpha 90
_cell_angle_beta 90
_cell_angle_gamma 90
_cell_formula_units_Z 4
_cell_length_a 9.816(9)
_cell_length_b 7.052(7)
_cell_length_c 21.620(19)
_cell_measurement_reflns_used 5522
_cell_measurement_temperature 120(2)
_cell_measurement_theta_max 32.9
_cell_measurement_theta_min 1.9
_cell_volume 1497(2)
_computing_cell_refinement
;
        CrystalClear-SM Expert 2.0 r4 (Rigaku, 2009)
;
_computing_data_collection
;
        CrystalClear-SM Expert 2.0 r4 (Rigaku, 2009)
;
_computing_data_reduction
;
        CrystalClear-SM Expert 2.0 r4 (Rigaku, 2009)
;
_computing_molecular_graphics 'Ortep-3 for Windows (Farrugia, 1997)'
_computing_publication_material 'WinGX publication routines (Farrugia, 1999)'
_computing_structure_refinement 'SHELXL-97 (Sheldrick, 2008)'
_diffrn_ambient_temperature 120(2)
_diffrn_detector_area_resol_mean 28.5714
_diffrn_measured_fraction_theta_full 0.961
_diffrn_measured_fraction_theta_max 0.893
_diffrn_measurement_device_type
;
        Rigaku Saturn724+ (2x2 bin mode)
;
_diffrn_measurement_method 'profile data from \w-scans'
_diffrn_radiation_monochromator graphite
_diffrn_radiation_type MoK\a
_diffrn_radiation_wavelength 0.71073
_diffrn_reflns_av_R_equivalents 0.1279
_diffrn_reflns_av_unetI/netI 0.0927
_diffrn_reflns_limit_h_max 14
_diffrn_reflns_limit_h_min -6
_diffrn_reflns_limit_k_max 9
_diffrn_reflns_limit_k_min -6
_diffrn_reflns_limit_l_max 32
_diffrn_reflns_limit_l_min -32
_diffrn_reflns_number 6571
_diffrn_reflns_theta_full 27.5
_diffrn_reflns_theta_max 32.83
_diffrn_reflns_theta_min 3.51
_diffrn_source 'Sealed Tube'
_exptl_absorpt_coefficient_mu 1.548
_exptl_absorpt_correction_T_max 1
_exptl_absorpt_correction_T_min 0.716
_exptl_absorpt_correction_type multi-scan
_exptl_crystal_colour Colorless
_exptl_crystal_density_diffrn 1.781
_exptl_crystal_description Prism
_exptl_crystal_F_000 808
_exptl_crystal_size_max 0.2
_exptl_crystal_size_mid 0.2
_exptl_crystal_size_min 0.2
_refine_diff_density_max 2.153
_refine_diff_density_min -2.883
_refine_diff_density_rms 0.222
_refine_ls_extinction_method none
_refine_ls_goodness_of_fit_ref 1.417
_refine_ls_hydrogen_treatment constr
_refine_ls_matrix_type full
_refine_ls_number_parameters 113
_refine_ls_number_reflns 2658
_refine_ls_number_restraints 7
_refine_ls_restrained_S_all 1.418
_refine_ls_R_factor_all 0.1566
_refine_ls_R_factor_gt 0.135
_refine_ls_shift/su_max 0.06
_refine_ls_shift/su_mean 0.003
_refine_ls_structure_factor_coef Fsqd
_refine_ls_weighting_details 'calc w=1/[\s^2^(Fo^2^)+(0.2000P)^2^+0.0000P] where P=(Fo^2^+2Fc^2^)/3'
_refine_ls_weighting_scheme calc
_refine_ls_wR_factor_ref 0.4371
_reflns_number_gt 1846
_reflns_number_total 2658
_reflns_threshold_expression >2\s(I)
_cod_data_source_file ja303943q_si_001_5.cif
_cod_data_source_block pyr-1b-120k-run-4
_cod_database_code 4118298

loop_
_symmetry_equiv_pos_as_xyz
'x, y, z'
'-x+1/2, -y+1/2, z+1/2'
'x+1/2, -y, -z+1/2'
'-x, y+1/2, -z'
'-x, -y, -z'
'x-1/2, y-1/2, -z-1/2'
'-x-1/2, y, z-1/2'
'x, -y-1/2, z'

loop_
_atom_site_label
_atom_site_fract_x
_atom_site_fract_y
_atom_site_fract_z
_atom_site_U_iso_or_equiv
_atom_site_adp_type
_atom_site_calc_flag
_atom_site_refinement_flags
_atom_site_occupancy
_atom_site_disorder_assembly
_atom_site_disorder_group
_atom_site_type_symbol
Ru1 0.21086(10) 0.25 0.91430(4) 0.0575(4) Uani d S 1 . . Ru
Cl1 0.1532(3) -0.25 0.80292(12) 0.0559(7) Uani d S 1 . . Cl
C1 0.2785(12) 0.25 0.7764(7) 0.053(3) Uani d S 1 . . C
H1 0.3704 0.25 0.7901 0.064 Uiso calc SR 1 A . H
Cl2 0.2219(3) -0.25 1.02902(14) 0.0593(7) Uani d S 1 . . Cl
N3 0.1775(10) 0.25 0.8197(4) 0.054(2) Uani d S 1 A . n
O3 0.4056(8) -0.25 1.1525(4) 0.070(2) Uani d S 1 . . O
N2 0.0626(8) 0.4713(11) 0.9214(3) 0.0625(17) Uani d . 1 A . n
H2A -0.0194 0.4206 0.9319 0.094 Uiso calc R 1 . . H
H2B 0.0552 0.5318 0.8844 0.094 Uiso calc R 1 . . H
H2C 0.089 0.5556 0.9509 0.094 Uiso calc R 1 . . H
N1 0.3548(7) 0.4726(10) 0.8998(3) 0.0606(16) Uani d . 1 A . n
H1A 0.3657 0.5393 0.9354 0.091 Uiso calc R 1 . . H
H1B 0.3238 0.5514 0.8695 0.091 Uiso calc R 1 . . H
H1C 0.4361 0.4221 0.8881 0.091 Uiso calc R 1 . . H
C4 0.0169(15) 0.25 0.7355(7) 0.090(5) Uani d S 1 A . C
H4 -0.075 0.25 0.7217 0.108 Uiso calc SR 1 . . H
C5 0.0454(13) 0.25 0.7985(6) 0.065(3) Uani d S 1 . . C
H5 -0.0275 0.25 0.8273 0.078 Uiso calc SR 1 A . H
C3 0.1225(17) 0.25 0.6924(6) 0.087(4) Uani d S 1 . . C
H3 0.1044 0.25 0.6492 0.104 Uiso calc SR 1 A . H
C2 0.2540(16) 0.25 0.7146(5) 0.078(4) Uani d S 1 A . C
H2 0.3282 0.25 0.6864 0.094 Uiso calc SR 1 . . H
S1 0.2710(7) 0.25 1.0115(3) 0.052(2) Uiso d SP 0.432(14) A 1 S
O2 0.419(4) 0.25 1.0372(14) 0.060(7) Uiso d SPU 0.432(14) A 1 O
O1 0.174(2) 0.25 1.0616(9) 0.059(4) Uiso d SPU 0.432(14) A 1 O
S1A 0.2907(10) 0.25 1.0519(6) 0.062(3) Uiso d SP 0.336(14) A 2 S
O1A 0.183(5) 0.25 1.0010(14) 0.057(6) Uiso d SPU 0.336(14) A 2 O
O2A 0.436(4) 0.25 1.0278(16) 0.051(7) Uiso d SPU 0.336(14) A 2 O
S1B 0.3389(17) 0.176(2) 1.0123(6) 0.043(4) Uiso d P 0.116(6) . 3 S
O1B 0.181(9) 0.25 1.015(3) 0.071(8) Uiso d SPU 0.231(13) . 3 O
O2B 0.429(3) 0.165(4) 1.0288(10) 0.019(5) Uiso d PU 0.116(6) . 3 O

loop_
_atom_site_aniso_label
_atom_site_aniso_U_11
_atom_site_aniso_U_22
_atom_site_aniso_U_33
_atom_site_aniso_U_12
_atom_site_aniso_U_13
_atom_site_aniso_U_23
Ru1 0.0521(6) 0.0717(8) 0.0486(6) 0 0.0139(3) 0
Cl1 0.0415(12) 0.0782(16) 0.0480(11) 0 0.0023(9) 0
C1 0.053(7) 0.038(4) 0.068(6) 0 0.001(4) 0
Cl2 0.0416(13) 0.0876(19) 0.0486(12) 0 0.0000(8) 0
N3 0.039(4) 0.069(5) 0.055(4) 0 0.011(4) 0
O3 0.040(4) 0.108(6) 0.063(4) 0 -0.012(4) 0
N2 0.046(3) 0.078(4) 0.064(4) 0.005(3) 0.016(3) 0.000(3)
N1 0.047(3) 0.074(4) 0.061(3) -0.012(3) 0.005(3) -0.009(3)
C4 0.050(7) 0.130(12) 0.092(10) 0 -0.041(7) 0
C5 0.044(6) 0.076(6) 0.074(7) 0 0.004(5) 0
C3 0.076(10) 0.134(12) 0.049(6) 0 -0.018(6) 0
C2 0.053(6) 0.138(13) 0.042(5) 0 -0.002(5) 0

loop_
_atom_type_symbol
_atom_type_description
_atom_type_scat_dispersion_real
_atom_type_scat_dispersion_imag
_atom_type_scat_source
C C 0.0033 0.0016 'International Tables Vol C Tables 4.2.6.8 and 6.1.1.4'
H H 0 0 'International Tables Vol C Tables 4.2.6.8 and 6.1.1.4'
Cl Cl 0.1484 0.1585 'International Tables Vol C Tables 4.2.6.8 and 6.1.1.4'
N N 0.0061 0.0033 'International Tables Vol C Tables 4.2.6.8 and 6.1.1.4'
O O 0.0106 0.006 'International Tables Vol C Tables 4.2.6.8 and 6.1.1.4'
Ru Ru -1.2594 0.8363 'International Tables Vol C Tables 4.2.6.8 and 6.1.1.4'
S S 0.1246 0.1234 'International Tables Vol C Tables 4.2.6.8 and 6.1.1.4'

loop_
_geom_angle_atom_site_label_1
_geom_angle_atom_site_label_2
_geom_angle_atom_site_label_3
_geom_angle
_geom_angle_site_symmetry_1
_geom_angle_site_symmetry_3
O1A Ru1 N3 162.7(15) . .
O1A Ru1 N1 103.9(9) . .
N3 Ru1 N1 87.7(3) . .
O1A Ru1 N1 103.9(9) . 8_565
N3 Ru1 N1 87.7(3) . 8_565
N1 Ru1 N1 94.7(4) . 8_565
O1A Ru1 N2 80.3(10) . 8_565
N3 Ru1 N2 87.9(3) . 8_565
N1 Ru1 N2 175.5(3) . 8_565
N1 Ru1 N2 85.7(3) 8_565 8_565
O1A Ru1 N2 80.3(10) . .
N3 Ru1 N2 87.9(3) . .
N1 Ru1 N2 85.7(3) . .
N1 Ru1 N2 175.5(3) 8_565 .
N2 Ru1 N2 93.7(4) 8_565 .
O1A Ru1 S1 23.9(14) . .
N3 Ru1 S1 173.4(3) . .
N1 Ru1 S1 87.9(2) . .
N1 Ru1 S1 87.9(2) 8_565 .
N2 Ru1 S1 96.6(2) 8_565 .
N2 Ru1 S1 96.6(2) . .
O1A Ru1 O1B 0(3) . .
N3 Ru1 O1B 163(2) . .
N1 Ru1 O1B 103.6(15) . .
N1 Ru1 O1B 103.6(15) 8_565 .
N2 Ru1 O1B 80.6(15) 8_565 .
N2 Ru1 O1B 80.6(15) . .
S1 Ru1 O1B 23(2) . .
O1A Ru1 S1B 40.4(14) . 8_565
N3 Ru1 S1B 155.5(4) . 8_565
N1 Ru1 S1B 68.9(4) . 8_565
N1 Ru1 S1B 86.9(4) 8_565 8_565
N2 Ru1 S1B 115.5(4) 8_565 8_565
N2 Ru1 S1B 97.3(4) . 8_565
S1 Ru1 S1B 19.1(3) . 8_565
O1B Ru1 S1B 40(2) . 8_565
O1A Ru1 S1B 40.4(14) . .
N3 Ru1 S1B 155.5(4) . .
N1 Ru1 S1B 86.9(4) . .
N1 Ru1 S1B 68.9(4) 8_565 .
N2 Ru1 S1B 97.3(4) 8_565 .
N2 Ru1 S1B 115.5(4) . .
S1 Ru1 S1B 19.1(3) . .
O1B Ru1 S1B 40(2) . .
S1B Ru1 S1B 24.0(6) 8_565 .
C2 C1 N3 123.1(12) . .
C2 C1 H1 118.4 . .
N3 C1 H1 118.4 . .
C1 N3 C5 117.2(11) . .
C1 N3 Ru1 124.2(9) . .
C5 N3 Ru1 118.6(8) . .
Ru1 N2 H2A 109.5 . .
Ru1 N2 H2B 109.5 . .
H2A N2 H2B 109.5 . .
Ru1 N2 H2C 109.5 . .
H2A N2 H2C 109.5 . .
H2B N2 H2C 109.5 . .
Ru1 N1 H1A 109.5 . .
Ru1 N1 H1B 109.5 . .
H1A N1 H1B 109.5 . .
Ru1 N1 H1C 109.5 . .
H1A N1 H1C 109.5 . .
H1B N1 H1C 109.5 . .
C5 C4 C3 120.3(12) . .
C5 C4 H4 119.8 . .
C3 C4 H4 119.8 . .
N3 C5 C4 121.1(12) . .
N3 C5 H5 119.5 . .
C4 C5 H5 119.5 . .
C2 C3 C4 117.7(12) . .
C2 C3 H3 121.2 . .
C4 C3 H3 121.2 . .
C1 C2 C3 120.6(13) . .
C1 C2 H2 119.7 . .
C3 C2 H2 119.7 . .
O1 S1 O2 110.3(15) . .
O1 S1 Ru1 123.0(10) . .
O2 S1 Ru1 126.7(12) . .
O2A S1A O1A 114(2) . .
S1A O1A Ru1 128(3) . .
O2B S1B S1B 94.6(17) . 8_565
O2B S1B O2B 54(2) . 8_565
S1B S1B O2B 40.2(12) 8_565 8_565
O2B S1B O1B 152(3) . .
S1B S1B O1B 71.4(11) 8_565 .
O2B S1B O1B 108.2(18) 8_565 .
O2B S1B Ru1 142.4(18) . .
S1B S1B Ru1 78.0(3) 8_565 .
O2B S1B Ru1 110.1(11) 8_565 .
O1B S1B Ru1 60(2) . .
S1B O1B S1B 37(2) 8_565 .
S1B O1B Ru1 80(3) 8_565 .
S1B O1B Ru1 80(3) . .
S1B O2B O2B 85.4(17) . 8_565
S1B O2B S1B 45.2(17) . 8_565
O2B O2B S1B 40.2(12) 8_565 8_565

loop_
_geom_bond_atom_site_label_1
_geom_bond_atom_site_label_2
_geom_bond_site_symmetry_2
_geom_bond_distance
Ru1 O1A . 1.89(3)
Ru1 N3 . 2.072(10)
Ru1 N1 . 2.135(7)
Ru1 N1 8_565 2.135(7)
Ru1 N2 8_565 2.139(8)
Ru1 N2 . 2.139(8)
Ru1 S1 . 2.182(7)
Ru1 O1B . 2.21(6)
Ru1 S1B 8_565 2.518(15)
Ru1 S1B . 2.518(15)
C1 C2 . 1.358(18)
C1 N3 . 1.364(15)
C1 H1 . 0.95
N3 C5 . 1.374(16)
N2 H2A . 0.91
N2 H2B . 0.91
N2 H2C . 0.91
N1 H1A . 0.91
N1 H1B . 0.91
N1 H1C . 0.91
C4 C5 . 1.391(18)
C4 C3 . 1.39(2)
C4 H4 . 0.95
C5 H5 . 0.95
C3 C2 . 1.376(19)
C3 H3 . 0.95
C2 H2 . 0.95
S1 O1 . 1.44(2)
S1 O2 . 1.56(4)
S1A O2A . 1.52(4)
S1A O1A . 1.52(4)
S1B O2B . 0.95(3)
S1B S1B 8_565 1.05(3)
S1B O2B 8_565 1.47(3)
S1B O1B . 1.64(8)
O1B S1B 8_565 1.64(8)
O2B O2B 8_565 1.20(5)
O2B S1B 8_565 1.47(3)

loop_
_geom_torsion_atom_site_label_1
_geom_torsion_atom_site_label_2
_geom_torsion_atom_site_label_3
_geom_torsion_atom_site_label_4
_geom_torsion
_geom_torsion_site_symmetry_1
_geom_torsion_site_symmetry_4
C2 C1 N3 C5 0.000(6) . .
C2 C1 N3 Ru1 180.000(4) . .
O1A Ru1 N3 C1 180.000(6) . .
N1 Ru1 N3 C1 47.4(2) . .
N1 Ru1 N3 C1 -47.4(2) 8_565 .
N2 Ru1 N3 C1 -133.1(2) 8_565 .
N2 Ru1 N3 C1 133.1(2) . .
S1 Ru1 N3 C1 0.000(16) . .
O1B Ru1 N3 C1 180.000(6) . .
S1B Ru1 N3 C1 30.1(8) 8_565 .
S1B Ru1 N3 C1 -30.1(8) . .
O1A Ru1 N3 C5 0.000(8) . .
N1 Ru1 N3 C5 -132.6(2) . .
N1 Ru1 N3 C5 132.6(2) 8_565 .
N2 Ru1 N3 C5 46.9(2) 8_565 .
N2 Ru1 N3 C5 -46.9(2) . .
S1 Ru1 N3 C5 180.000(14) . .
O1B Ru1 N3 C5 0.000(9) . .
S1B Ru1 N3 C5 -149.9(8) 8_565 .
S1B Ru1 N3 C5 149.9(8) . .
C1 N3 C5 C4 0.000(7) . .
Ru1 N3 C5 C4 180.000(4) . .
C3 C4 C5 N3 0.000(7) . .
C5 C4 C3 C2 0.000(7) . .
N3 C1 C2 C3 0.000(9) . .
C4 C3 C2 C1 0.000(7) . .
O1A Ru1 S1 O1 0.000(10) . .
N3 Ru1 S1 O1 180.000(16) . .
N1 Ru1 S1 O1 132.6(2) . .
N1 Ru1 S1 O1 -132.6(2) 8_565 .
N2 Ru1 S1 O1 -47.3(2) 8_565 .
N2 Ru1 S1 O1 47.3(2) . .
O1B Ru1 S1 O1 0.000(10) . .
S1B Ru1 S1 O1 140.5(11) 8_565 .
S1B Ru1 S1 O1 -140.5(11) . .
O1A Ru1 S1 O2 180.000(14) . .
N3 Ru1 S1 O2 0.000(19) . .
N1 Ru1 S1 O2 -47.4(2) . .
N1 Ru1 S1 O2 47.4(2) 8_565 .
N2 Ru1 S1 O2 132.7(2) 8_565 .
N2 Ru1 S1 O2 -132.7(2) . .
O1B Ru1 S1 O2 180.000(15) . .
S1B Ru1 S1 O2 -39.5(11) 8_565 .
S1B Ru1 S1 O2 39.5(11) . .
O2A S1A O1A Ru1 0.000(18) . .
N3 Ru1 O1A S1A 180.00(3) . .
N1 Ru1 O1A S1A -49.2(4) . .
N1 Ru1 O1A S1A 49.2(4) 8_565 .
N2 Ru1 O1A S1A 132.3(3) 8_565 .
N2 Ru1 O1A S1A -132.3(3) . .
S1 Ru1 O1A S1A 0.000(18) . .
O1B Ru1 O1A S1A 0.0(16) . .
S1B Ru1 O1A S1A -18.7(7) 8_565 .
S1B Ru1 O1A S1A 18.7(7) . .
O1A Ru1 S1B O2B -157(3) . .
N3 Ru1 S1B O2B 36(3) . .
N1 Ru1 S1B O2B -42(3) . .
N1 Ru1 S1B O2B 55(3) 8_565 .
N2 Ru1 S1B O2B 137(3) 8_565 .
N2 Ru1 S1B O2B -125(3) . .
S1 Ru1 S1B O2B -134(4) . .
O1B Ru1 S1B O2B -157(3) . .
S1B Ru1 S1B O2B -82(3) 8_565 .
O1A Ru1 S1B S1B -75.5(8) . 8_565
N3 Ru1 S1B S1B 117.8(8) . 8_565
N1 Ru1 S1B S1B 40.2(2) . 8_565
N1 Ru1 S1B S1B 136.4(2) 8_565 8_565
N2 Ru1 S1B S1B -141.2(2) 8_565 8_565
N2 Ru1 S1B S1B -43.5(3) . 8_565
S1 Ru1 S1B S1B -52.1(11) . 8_565
O1B Ru1 S1B S1B -75.3(12) . 8_565
O1A Ru1 S1B O2B -100.1(16) . 8_565
N3 Ru1 S1B O2B 93.2(16) . 8_565
N1 Ru1 S1B O2B 15.6(13) . 8_565
N1 Ru1 S1B O2B 111.8(14) 8_565 8_565
N2 Ru1 S1B O2B -165.8(13) 8_565 8_565
N2 Ru1 S1B O2B -68.1(14) . 8_565
S1 Ru1 S1B O2B -76.7(17) . 8_565
O1B Ru1 S1B O2B -99.9(18) . 8_565
S1B Ru1 S1B O2B -24.6(14) 8_565 8_565
O1A Ru1 S1B O1B -0.2(18) . .
N3 Ru1 S1B O1B -166.9(13) . .
N1 Ru1 S1B O1B 115.5(12) . .
N1 Ru1 S1B O1B -148.4(13) 8_565 .
N2 Ru1 S1B O1B -65.9(12) 8_565 .
N2 Ru1 S1B O1B 31.7(13) . .
S1 Ru1 S1B O1B 23.2(13) . .
S1B Ru1 S1B O1B 75.3(12) 8_565 .
O2B S1B O1B S1B 63(5) . 8_565
O2B S1B O1B S1B 16.4(19) 8_565 8_565
Ru1 S1B O1B S1B -86.7(8) . 8_565
O2B S1B O1B Ru1 149(5) . .
S1B S1B O1B Ru1 86.7(8) 8_565 .
O2B S1B O1B Ru1 103.1(15) 8_565 .
O1A Ru1 O1B S1B -161(3) . 8_565
N3 Ru1 O1B S1B -161.1(10) . 8_565
N1 Ru1 O1B S1B -30.2(14) . 8_565
N1 Ru1 O1B S1B 68.1(7) 8_565 8_565
N2 Ru1 O1B S1B 151.2(12) 8_565 8_565
N2 Ru1 O1B S1B -113.4(8) . 8_565
S1 Ru1 O1B S1B 18.9(10) . 8_565
S1B Ru1 O1B S1B 38(2) . 8_565
O1A Ru1 O1B S1B 161(3) . .
N3 Ru1 O1B S1B 161.1(10) . .
N1 Ru1 O1B S1B -68.1(7) . .
N1 Ru1 O1B S1B 30.2(14) 8_565 .
N2 Ru1 O1B S1B 113.4(8) 8_565 .
N2 Ru1 O1B S1B -151.2(12) . .
S1 Ru1 O1B S1B -18.9(10) . .
S1B Ru1 O1B S1B -38(2) 8_565 .
S1B S1B O2B O2B 0.000(8) 8_565 8_565
O1B S1B O2B O2B -58(5) . 8_565
Ru1 S1B O2B O2B 76(3) . 8_565
O2B S1B O2B S1B 0.000(16) 8_565 8_565
O1B S1B O2B S1B -58(5) . 8_565
Ru1 S1B O2B S1B 76(3) . 8_565
